data_4506721
loop_
_publ_author_name
'Prohens, Rafel'
'Portell, Anna'
'Alcob Xavier'

_publ_section_title
;
 Effect of Preorganization on the Polymorphism and Cocrystallization of a
 Squaramide Compound
;
_journal_issue 9
_journal_name_full 'Crystal Growth &amp; Design'
_journal_page_first 4548
_journal_paper_doi 10.1021/cg300727r
_journal_volume 12
_journal_year 2012
_chemical_formula_moiety 'C22 H32 N4 O6'
_chemical_formula_structural 'C22 H32 N4 O6'
_chemical_formula_sum 'C22 H32 N4 O6'
_chemical_formula_weight 448
_chemical_name_systematic ' ?'
_space_group_IT_number 14
_symmetry_cell_setting monoclinic
_symmetry_space_group_name_Hall '-P 2ybc'
_symmetry_space_group_name_H-M 'P 1 21/c 1'
_cell_angle_alpha 90.00000
_cell_angle_beta 96.9271(17)
_cell_angle_gamma 90.00000
_cell_formula_units_Z 2
_cell_length_a 12.9142(5)
_cell_length_b 13.4373(2)
_cell_length_c 6.82870(13)
_cell_measurement_temperature 293
_cell_volume 1176.35(5)
_computing_structure_refinement FULLPROF
_diffrn_ambient_temperature 293
_diffrn_radiation_type 'Cu K\a'
_diffrn_radiation_wavelength 1.54175
_diffrn_source 'rotating-anode X-ray tube'
_pd_char_colour colourless
_pd_instr_location ' ?'
_pd_meas_2theta_range_inc 0.013003
_pd_meas_2theta_range_max 69.98200
_pd_meas_2theta_range_min 5.00800
_pd_meas_number_of_points 4999
_pd_proc_2theta_range_inc 0.013003
_pd_proc_2theta_range_max 69.9778
_pd_proc_2theta_range_min 5.0038
_pd_proc_ls_pref_orient_corr ' ?'
_pd_proc_ls_prof_R_factor 4.0535
_pd_proc_ls_prof_wR_expected 0.8686
_pd_proc_ls_prof_wR_factor 5.7888
_pd_proc_wavelength 1.541840
_pd_spec_mounting ' ?'
_refine_ls_number_parameters 112
_refine_ls_number_reflns 1385
_refine_ls_number_restraints 87
_refine_ls_R_I_factor 3.3887
_cod_data_source_file cg300727r_si_008.cif
_cod_data_source_block sq13_se_pb
_cod_depositor_comments
;
The following automatic conversions were performed:

'_symmetry_cell_setting' value 'Monoclinic' changed to 'monoclinic'
according to /home/saulius/struct/CIF-dictionaries/cif_core.dic
dictionary named 'cif_core.dic' version 2.4.2 from 2011-04-26.

Automatic conversion script
Id: cif_fix_values 1891 2012-01-12 08:04:46Z andrius 
;
_cod_database_code 4506721
_pd_proc_ls_prof_cr_factor 11.9729
_pd_proc_ls_prof_cwr_factor 12.7844
_pd_proc_ls_prof_cwr_expected 1.9182
_pd_proc_ls_prof_chi2 44.4188
_pd_proc_ls_prof_echi2 44.8518

loop_
_symmetry_equiv_pos_as_xyz
x,y,z
-x,y+1/2,-z+1/2
-x,-y,-z
x,-y+1/2,z+1/2

loop_
_atom_site_label
_atom_site_fract_x
_atom_site_fract_y
_atom_site_fract_z
_atom_site_U_iso_or_equiv
_atom_site_occupancy
_atom_site_adp_type
_atom_site_type_symbol
C1 0.4450(7) 0.9288(8) 0.8872(13) 0.064(5) 1.00000 Uiso C
C2 0.5052(7) 0.9632(10) 1.2141(12) 0.064(5) 1.00000 Uiso C
N3 0.4120(7) 0.9535(7) 1.0865(11) 0.003(5) 1.00000 Uiso N
C4 0.3637(6) 0.8656(5) 1.1542(12) 0.064(5) 1.00000 Uiso C
H5 0.34986 0.87757 1.30441 0.12(2) 1.00000 Uiso H
H6 0.40436 0.79645 1.14802 0.12(2) 1.00000 Uiso H
C7 0.2519(6) 0.8488(5) 1.0528(12) 0.064(5) 1.00000 Uiso C
H8 0.26020 0.81871 0.89664 0.12(2) 1.00000 Uiso H
H9 0.21419 0.78316 1.11786 0.12(2) 1.00000 Uiso H
C10 0.1771(6) 0.9357(6) 1.0289(12) 0.064(5) 1.00000 Uiso C
H11 0.20730 0.99155 0.93255 0.12(2) 1.00000 Uiso H
H12 0.18071 0.96537 1.17869 0.12(2) 1.00000 Uiso H
N13 0.0782(6) 0.8977(6) 0.9550(10) 0.003(5) 1.00000 Uiso N
H14 0.03884 0.87530 1.06841 0.12(2) 1.00000 Uiso H
C15 0.0456(7) 0.8837(13) 0.7732(10) 0.064(5) 1.00000 Uiso C
C16 0.0985(6) 0.8938(15) 0.5907(12) 0.064(5) 1.00000 Uiso C
C17 -0.0456(6) 0.8618(15) 0.6673(12) 0.064(5) 1.00000 Uiso C
C18 -0.0055(8) 0.8770(16) 0.4710(10) 0.064(5) 1.00000 Uiso C
O19 0.1810(6) 0.9246(6) 0.5422(15) 0.040(4) 1.00000 Uiso O
O20 -0.0420(7) 0.8788(5) 0.2921(10) 0.040(4) 1.00000 Uiso O
O21 -0.1364(5) 0.8467(6) 0.7083(12) 0.040(4) 1.00000 Uiso O
C22 -0.2142(6) 0.8363(6) 0.5462(12) 0.064(5) 1.00000 Uiso C
H23 -0.20052 0.89755 0.45299 0.12(2) 1.00000 Uiso H
C24 -0.3182(6) 0.8429(5) 0.6140(11) 0.064(5) 1.00000 Uiso C
H25 -0.36648 0.88464 0.50919 0.12(2) 1.00000 Uiso H
H26 -0.34489 0.76806 0.64416 0.12(2) 1.00000 Uiso H
H27 -0.30390 0.88556 0.75884 0.12(2) 1.00000 Uiso H
H28 -0.19841 0.76579 0.47056 0.12(2) 1.00000 Uiso H
H29 0.56525 0.91799 1.19551 0.12(2) 1.00000 Uiso H
H30 0.48658 0.98018 1.35782 0.12(2) 1.00000 Uiso H
H31 0.37641 0.90414 0.77409 0.12(2) 1.00000 Uiso H
H32 0.50273 0.86737 0.88678 0.12(2) 1.00000 Uiso H

loop_
_atom_type_symbol
_atom_type_scat_Cromer_Mann_a1
_atom_type_scat_Cromer_Mann_b1
_atom_type_scat_Cromer_Mann_a2
_atom_type_scat_Cromer_Mann_b2
_atom_type_scat_Cromer_Mann_a3
_atom_type_scat_Cromer_Mann_b3
_atom_type_scat_Cromer_Mann_a4
_atom_type_scat_Cromer_Mann_b4
_atom_type_scat_Cromer_Mann_c
_atom_type_scat_dispersion_real
_atom_type_scat_dispersion_imag
_atom_type_scat_source
c 2.31000 20.84390 1.02000 10.20750 1.58860 0.56870 0.86500 51.65120 0.21560 0.01700 0.00900 International_Tables_for_Crystallography_Vol.C(1991)_Tables_6.1.1.4_and_6.1.1.5
n 12.21260 0.00570 3.13220 9.89330 2.01250 28.99750 1.16630 0.58260 -11.52900 0.02900 0.01800 International_Tables_for_Crystallography_Vol.C(1991)_Tables_6.1.1.4_and_6.1.1.5
h 0.49300 10.51090 0.32291 26.12570 0.14019 3.14236 0.04081 57.79970 0.00304 0.00000 0.00000 International_Tables_for_Crystallography_Vol.C(1991)_Tables_6.1.1.4_and_6.1.1.5
o 3.04850 13.27710 2.28680 5.70110 1.54630 0.32390 0.86700 32.90890 0.25080 0.04700 0.03200 International_Tables_for_Crystallography_Vol.C(1991)_Tables_6.1.1.4_and_6.1.1.5

loop_
_geom_angle_atom_site_label_1
_geom_angle_atom_site_label_2
_geom_angle_atom_site_label_3
_geom_angle
? ? ? ?
N3 C1 H31 113.0
N3 C1 H32 115.0
H31 C1 H32 104.0
N3 C2 H29 119.0
N3 C2 H30 109.0
H29 C2 H30 121
C1 N3 C2 105.4(8)
C1 N3 C4 106.8(7)
C2 N3 C4 104.4(8)
N3 C4 H5 108.0
N3 C4 H6 118.0
N3 C4 C7 113.3(7)
H5 C4 H6 108.0
H5 C4 C7 101.0
H6 C4 C7 107.0
C4 C7 H8 106.0
C4 C7 H9 111.0
C4 C7 C10 119.2(6)
H8 C7 H9 101.0
H8 C7 C10 107.0
H9 C7 C10 110.0
C7 C10 H11 109.0
C7 C10 H12 103.0
C7 C10 N13 107.3(7)
H11 C10 H12 109.0
H11 C10 N13 114.0
H12 C10 N13 114.0
C10 N13 H14 110.0
C10 N13 C15 125.4(8)
H14 N13 C15 124.0
N13 C15 C16 132(1)
N13 C15 C17 136(1)
C16 C15 C17 91.7(9)
C15 C16 C18 88.4(9)
C15 C16 O19 139(1)
C18 C16 O19 131(1)
C15 C17 C18 94(1)
C15 C17 O21 134(1)
C18 C17 O21 131(1)
C16 C18 C17 85.2(9)
C16 C18 O20 137(1)
C17 C18 O20 138(1)
C17 O21 C22 116.0(8)
O21 C22 H23 104.0
O21 C22 C24 109.7(7)
O21 C22 H28 107.0
H23 C22 C24 111.0
H23 C22 H28 109.0
C24 C22 H28 115.0
C22 C24 H25 108.0
C22 C24 H26 109.0
C22 C24 H27 104.0
H25 C24 H26 116.0
H25 C24 H27 110.0
H26 C24 H27 109.0

loop_
_geom_bond_atom_site_label_1
_geom_bond_atom_site_label_2
_geom_bond_distance
? ? ?
C1 N3 1.51(1)
C1 H31 1.150
C1 H32 1.110
C2 N3 1.40(1)
C2 H29 1.010
C2 H30 1.060
N3 C4 1.44(1)
C4 H5 1.070
C4 H6 1.070
C4 C7 1.54(1)
C7 H8 1.16
C7 H9 1.120
C7 C10 1.51(1)
C10 H11 1.100
C10 H12 1.090
C10 N13 1.41(1)
N13 H14 1.020
N13 C15 1.28(1)
C15 C16 1.50(1)
C15 C17 1.34(1)
C16 C18 1.50(1)
C16 O19 1.23(1)
C17 C18 1.51(1)
C17 O21 1.25(1)
C18 O20 1.26(1)
O21 C22 1.41(1)
C22 H23 1.07
C22 C24 1.48(1)
C22 H28 1.110
C24 H25 1.050
C24 H26 1.090
C24 H27 1.140
